data_2201332
loop_
_publ_author_name
'Robert T. Stibrany'
'Joseph A. Potenza'
'Harvey J. Schugar'

_publ_section_title
;
 1-Benzyl-4,5-diphenyl-3-vinylimidazolium bromide
;
_journal_issue 8
_journal_name_full 'Acta Crystallographica Section E'
_journal_page_first o848
_journal_page_last o850
_journal_paper_doi 10.1107/S1600536802012291
_journal_volume 58
_journal_year 2002
_chemical_formula_iupac 'C24 H21 N2 1+, Br 1-'
_chemical_formula_moiety 'C24 H21 N2 1+, Br 1-'
_chemical_formula_sum 'C24 H21 Br N2'
_chemical_formula_weight 417.34
_chemical_melting_point 458
_chemical_name_systematic
;
1-Benzyl-4,5-diphenyl-3-vinylimidazolium bromide
;
_space_group_IT_number 4
_symmetry_cell_setting monoclinic
_symmetry_space_group_name_Hall 'P 2yb'
_symmetry_space_group_name_H-M 'P 1 21 1'
_atom_sites_solution_hydrogens geom
_atom_sites_solution_primary direct
_atom_sites_solution_secondary difmap
_audit_creation_method SHELXL-97
_cell_angle_alpha 90.00
_cell_angle_beta 111.070(10)
_cell_angle_gamma 90.00
_cell_formula_units_Z 2
_cell_length_a 10.883(2)
_cell_length_b 9.440(2)
_cell_length_c 11.210(2)
_cell_measurement_reflns_used 705
_cell_measurement_temperature 298.0(10)
_cell_measurement_theta_max 22.26
_cell_measurement_theta_min 3.91
_cell_volume 1074.7(4)
_computing_cell_refinement SMART
_computing_data_collection 'SMART (Bruker, 2000)'
_computing_data_reduction 'SAINT (Bruker, 2000)'
_computing_molecular_graphics 'ORTEPIII (Burnett & Johnson, 1996) and ORTEP-32 (Farrugia, 1997)'
_computing_publication_material 'SHELXTL (Bruker, 2000)'
_computing_structure_refinement 'SHELXL97 (Sheldrick, 1997)'
_computing_structure_solution 'SHELXS97 (Sheldrick, 1990)'
_diffrn_ambient_temperature 298.0(10)
_diffrn_measured_fraction_theta_full 0.908
_diffrn_measured_fraction_theta_max 0.908
_diffrn_measurement_device_type 'Bruker SMART CCD area-detector'
_diffrn_measurement_method '\f and \w'
_diffrn_radiation_monochromator graphite
_diffrn_radiation_source 'fine-focus sealed tube'
_diffrn_radiation_type MoK\a
_diffrn_radiation_wavelength 0.71073
_diffrn_reflns_av_R_equivalents 0.0209
_diffrn_reflns_av_sigmaI/netI 0.0299
_diffrn_reflns_limit_h_max 7
_diffrn_reflns_limit_h_min -12
_diffrn_reflns_limit_k_max 10
_diffrn_reflns_limit_k_min -11
_diffrn_reflns_limit_l_max 12
_diffrn_reflns_limit_l_min -12
_diffrn_reflns_number 4474
_diffrn_reflns_theta_full 24.95
_diffrn_reflns_theta_max 24.95
_diffrn_reflns_theta_min 3.91
_diffrn_standards_number 0
_exptl_absorpt_coefficient_mu 1.922
_exptl_absorpt_correction_T_max 0.681
_exptl_absorpt_correction_T_min 0.425
_exptl_absorpt_correction_type multi-scan
_exptl_absorpt_process_details '(SADABS; Blessing, 1995)'
_exptl_crystal_colour 'pale pink'
_exptl_crystal_density_diffrn 1.296
_exptl_crystal_density_method 'not measured'
_exptl_crystal_description rod
_exptl_crystal_F_000 428
_exptl_crystal_size_max 0.52
_exptl_crystal_size_mid 0.26
_exptl_crystal_size_min 0.20
_refine_diff_density_max 0.353
_refine_diff_density_min -0.184
_refine_ls_abs_structure_details 'Flack (1983); 1196 Friedel pairs'
_refine_ls_abs_structure_Flack -0.016(13)
_refine_ls_extinction_method none
_refine_ls_goodness_of_fit_ref 1.000
_refine_ls_hydrogen_treatment constr
_refine_ls_matrix_type full
_refine_ls_number_parameters 244
_refine_ls_number_reflns 3017
_refine_ls_number_restraints 1
_refine_ls_restrained_S_all 1.000
_refine_ls_R_factor_all 0.0547
_refine_ls_R_factor_gt 0.0426
_refine_ls_shift/su_max <0.001
_refine_ls_shift/su_mean 0.000
_refine_ls_structure_factor_coef Fsqd
_refine_ls_weighting_details 'calc w = 1/[\s^2^(Fo^2^)+(0.0649P)^2^] where P = (Fo^2^+2Fc^2^)/3'
_refine_ls_weighting_scheme calc
_refine_ls_wR_factor_gt 0.1023
_refine_ls_wR_factor_ref 0.1055
_reflns_number_gt 2259
_reflns_number_total 3017
_reflns_threshold_expression I>2\s(I)
_cod_data_source_file cf6189.cif
_cod_data_source_block I
_cod_original_sg_symbol_H-M 'P 21'
_cod_database_code 2201332
_cod_database_fobs_code 2201332

loop_
_symmetry_equiv_pos_as_xyz
'x, y, z'
'-x, y+1/2, -z'

loop_
_atom_site_label
_atom_site_fract_x
_atom_site_fract_y
_atom_site_fract_z
_atom_site_U_iso_or_equiv
_atom_site_adp_type
_atom_site_calc_flag
_atom_site_refinement_flags
_atom_site_occupancy
_atom_site_disorder_assembly
_atom_site_disorder_group
_atom_site_type_symbol
Br1 0.83880(5) 0.86534(6) 0.33628(5) 0.1040(3) Uani d . 1 . . Br
N3 0.2186(3) 0.8468(5) 0.5946(3) 0.0654(9) Uani d . 1 . . N
C4 0.3537(4) 0.8205(4) 0.6546(4) 0.0630(11) Uani d . 1 . . C
C51 0.5055(5) 0.6319(5) 0.6158(4) 0.0690(12) Uani d . 1 . . C
N1 0.2618(4) 0.6650(4) 0.4986(4) 0.0746(10) Uani d . 1 . . N
C2 0.1688(5) 0.7507(5) 0.5027(5) 0.0763(13) Uani d . 1 . . C
H2 0.0808 0.7453 0.4494 0.092 Uiso calc R 1 . . H
C6 0.2404(7) 0.5429(7) 0.4107(6) 0.112(2) Uani d . 1 . . C
H6 0.2405 0.4504 0.4393 0.134 Uiso calc R 1 . . H
C5 0.3795(4) 0.7054(5) 0.5926(4) 0.0668(11) Uani d . 1 . . C
C7 0.2205(11) 0.5722(8) 0.2855(8) 0.191(5) Uani d . 1 . . C
H7A 0.2208 0.6656 0.2592 0.229 Uiso calc R 1 . . H
H7B 0.2066 0.4987 0.2269 0.229 Uiso calc R 1 . . H
C41 0.4415(4) 0.8997(4) 0.7641(4) 0.0656(12) Uani d . 1 . . C
C8 0.1381(4) 0.9498(6) 0.6331(5) 0.0738(13) Uani d . 1 . . C
H8A 0.0515 0.9558 0.5667 0.089 Uiso calc R 1 . . H
H8B 0.1787 1.0426 0.6421 0.089 Uiso calc R 1 . . H
C56 0.5336(6) 0.5050(5) 0.6818(6) 0.0929(16) Uani d . 1 . . C
H56 0.4709 0.4615 0.7078 0.111 Uiso calc R 1 . . H
C52 0.5989(5) 0.6902(6) 0.5759(5) 0.0851(14) Uani d . 1 . . C
H52 0.5793 0.7737 0.5288 0.102 Uiso calc R 1 . . H
C54 0.7486(6) 0.5042(7) 0.6721(6) 0.1007(19) Uani d . 1 . . C
H54 0.8310 0.4621 0.6932 0.121 Uiso calc R 1 . . H
C55 0.6561(7) 0.4434(7) 0.7086(7) 0.1091(19) Uani d . 1 . . C
H55 0.6747 0.3580 0.7530 0.131 Uiso calc R 1 . . H
C53 0.7212(6) 0.6298(8) 0.6027(6) 0.0996(18) Uani d . 1 . . C
H53 0.7836 0.6718 0.5751 0.120 Uiso calc R 1 . . H
C46 0.5252(5) 0.8289(5) 0.8682(5) 0.0798(15) Uani d . 1 . . C
H46 0.5249 0.7304 0.8690 0.096 Uiso calc R 1 . . H
C45 0.6103(6) 0.9022(8) 0.9724(5) 0.107(2) Uani d . 1 . . C
H45 0.6685 0.8529 1.0414 0.129 Uiso calc R 1 . . H
C43 0.5253(6) 1.1212(6) 0.8700(6) 0.0968(16) Uani d . 1 . . C
H43 0.5248 1.2197 0.8712 0.116 Uiso calc R 1 . . H
C42 0.4437(5) 1.0492(5) 0.7658(5) 0.0779(13) Uani d . 1 . . C
H42 0.3891 1.0992 0.6952 0.093 Uiso calc R 1 . . H
C44 0.6087(6) 1.0465(9) 0.9737(6) 0.1069(19) Uani d . 1 . . C
H44 0.6641 1.0952 1.0449 0.128 Uiso calc R 1 . . H
C21 0.1241(5) 0.9088(6) 0.7567(5) 0.0722(15) Uani d . 1 . . C
C24 0.0808(8) 0.8456(15) 0.9783(7) 0.143(3) Uani d . 1 . . C
H24 0.0631 0.8263 1.0519 0.172 Uiso calc R 1 . . H
C26 0.1442(7) 1.0089(8) 0.8490(7) 0.1056(19) Uani d . 1 . . C
H26 0.1723 1.0992 0.8373 0.127 Uiso calc R 1 . . H
C25 0.1230(10) 0.9767(12) 0.9588(9) 0.145(3) Uani d . 1 . . C
H25 0.1377 1.0456 1.0217 0.175 Uiso calc R 1 . . H
C22 0.0859(6) 0.7765(8) 0.7768(7) 0.0997(19) Uani d . 1 . . C
H22 0.0738 0.7075 0.7144 0.120 Uiso calc R 1 . . H
C23 0.0648(7) 0.7425(10) 0.8873(9) 0.128(3) Uani d . 1 . . C
H23 0.0400 0.6511 0.9002 0.153 Uiso calc R 1 . . H

loop_
_atom_site_aniso_label
_atom_site_aniso_U_11
_atom_site_aniso_U_22
_atom_site_aniso_U_33
_atom_site_aniso_U_12
_atom_site_aniso_U_13
_atom_site_aniso_U_23
Br1 0.0987(4) 0.0881(3) 0.0886(3) 0.0130(4) -0.0106(2) -0.0091(3)
N3 0.063(2) 0.068(3) 0.0590(18) 0.007(2) 0.0144(15) -0.002(2)
C4 0.063(3) 0.062(3) 0.060(2) 0.0001(18) 0.018(2) 0.0042(18)
C51 0.079(3) 0.060(3) 0.066(3) 0.005(2) 0.025(2) -0.001(2)
N1 0.081(3) 0.067(2) 0.064(2) -0.002(2) 0.013(2) -0.0065(18)
C2 0.074(3) 0.072(3) 0.069(3) 0.000(3) 0.009(2) 0.005(2)
C6 0.163(6) 0.066(3) 0.084(4) 0.005(4) 0.016(4) -0.018(3)
C5 0.076(3) 0.059(3) 0.064(3) 0.002(2) 0.023(2) 0.007(2)
C7 0.378(16) 0.104(6) 0.127(7) -0.084(8) 0.137(9) -0.054(5)
C41 0.066(2) 0.071(4) 0.056(2) -0.001(2) 0.017(2) 0.0024(19)
C8 0.062(3) 0.073(3) 0.080(3) 0.009(2) 0.018(2) 0.004(2)
C56 0.096(4) 0.070(3) 0.109(4) 0.007(3) 0.033(3) 0.019(3)
C52 0.090(4) 0.075(3) 0.083(3) 0.009(3) 0.022(3) 0.003(3)
C54 0.085(4) 0.103(5) 0.100(4) 0.022(4) 0.016(3) -0.024(4)
C55 0.113(5) 0.075(4) 0.139(5) 0.034(4) 0.045(4) 0.022(4)
C53 0.093(4) 0.109(5) 0.097(4) 0.011(4) 0.034(3) -0.005(4)
C46 0.083(3) 0.075(4) 0.071(3) 0.007(2) 0.015(3) -0.001(2)
C45 0.086(4) 0.136(8) 0.077(3) 0.003(4) 0.002(3) -0.002(4)
C43 0.111(4) 0.077(3) 0.096(4) -0.016(3) 0.029(4) -0.021(3)
C42 0.087(3) 0.066(3) 0.075(3) -0.004(2) 0.022(3) -0.002(2)
C44 0.093(4) 0.124(6) 0.091(4) -0.022(4) 0.018(3) -0.034(4)
C21 0.054(3) 0.089(4) 0.070(3) 0.011(2) 0.018(2) 0.008(3)
C24 0.157(6) 0.196(10) 0.096(5) 0.040(8) 0.068(4) 0.035(7)
C26 0.130(5) 0.101(5) 0.094(4) 0.015(4) 0.051(4) -0.003(4)
C25 0.198(9) 0.154(8) 0.104(6) 0.032(7) 0.078(6) -0.001(5)
C22 0.089(4) 0.110(5) 0.095(4) -0.001(4) 0.026(4) 0.017(4)
C23 0.114(5) 0.146(7) 0.124(6) -0.014(5) 0.044(5) 0.024(6)

loop_
_atom_type_symbol
_atom_type_description
_atom_type_scat_dispersion_real
_atom_type_scat_dispersion_imag
_atom_type_scat_source
C C 0.0033 0.0016 'International Tables Vol C Tables 4.2.6.8 and 6.1.1.4'
H H 0.0000 0.0000 'International Tables Vol C Tables 4.2.6.8 and 6.1.1.4'
N N 0.0061 0.0033 'International Tables Vol C Tables 4.2.6.8 and 6.1.1.4'
Br Br -0.2901 2.4595 'International Tables Vol C Tables 4.2.6.8 and 6.1.1.4'

loop_
_geom_angle_atom_site_label_1
_geom_angle_atom_site_label_2
_geom_angle_atom_site_label_3
_geom_angle
_geom_angle_publ_flag
C2 N3 C4 108.4(4) yes
C2 N3 C8 123.8(4) ?
C4 N3 C8 127.4(4) ?
C5 C4 N3 105.6(4) yes
C5 C4 C41 129.7(4) ?
N3 C4 C41 124.7(4) ?
C52 C51 C56 118.4(5) ?
C52 C51 C5 120.5(4) ?
C56 C51 C5 121.0(5) ?
C2 N1 C5 108.5(4) yes
C2 N1 C6 124.5(5) ?
C5 N1 C6 126.9(5) ?
N1 C2 N3 110.1(4) yes
N1 C2 H2 125.0 ?
N3 C2 H2 125.0 ?
C7 C6 N1 117.0(6) ?
C7 C6 H6 121.5 ?
N1 C6 H6 121.5 ?
C4 C5 N1 107.5(4) yes
C4 C5 C51 129.1(4) ?
N1 C5 C51 123.5(4) ?
C6 C7 H7A 120.0 ?
C6 C7 H7B 120.0 ?
H7A C7 H7B 120.0 ?
C46 C41 C42 118.3(4) ?
C46 C41 C4 120.0(4) ?
C42 C41 C4 121.7(4) ?
N3 C8 C21 111.7(4) ?
N3 C8 H8A 109.3 ?
C21 C8 H8A 109.3 ?
N3 C8 H8B 109.3 ?
C21 C8 H8B 109.3 ?
H8A C8 H8B 107.9 ?
C51 C56 C55 119.4(6) ?
C51 C56 H56 120.3 ?
C55 C56 H56 120.3 ?
C51 C52 C53 122.5(5) ?
C51 C52 H52 118.8 ?
C53 C52 H52 118.8 ?
C55 C54 C53 120.0(6) ?
C55 C54 H54 120.0 ?
C53 C54 H54 120.0 ?
C54 C55 C56 121.5(6) ?
C54 C55 H55 119.3 ?
C56 C55 H55 119.3 ?
C52 C53 C54 118.1(6) ?
C52 C53 H53 121.0 ?
C54 C53 H53 121.0 ?
C41 C46 C45 120.8(5) ?
C41 C46 H46 119.6 ?
C45 C46 H46 119.6 ?
C44 C45 C46 120.1(6) ?
C44 C45 H45 120.0 ?
C46 C45 H45 120.0 ?
C42 C43 C44 119.5(6) ?
C42 C43 H43 120.2 ?
C44 C43 H43 120.2 ?
C43 C42 C41 120.8(5) ?
C43 C42 H42 119.6 ?
C41 C42 H42 119.6 ?
C45 C44 C43 120.5(5) ?
C45 C44 H44 119.8 ?
C43 C44 H44 119.8 ?
C26 C21 C22 119.2(6) ?
C26 C21 C8 118.8(5) ?
C22 C21 C8 121.9(5) ?
C25 C24 C23 118.9(7) ?
C25 C24 H24 120.6 ?
C23 C24 H24 120.6 ?
C21 C26 C25 119.9(8) ?
C21 C26 H26 120.1 ?
C25 C26 H26 120.1 ?
C26 C25 C24 121.5(9) ?
C26 C25 H25 119.3 ?
C24 C25 H25 119.3 ?
C21 C22 C23 121.6(8) ?
C21 C22 H22 119.2 ?
C23 C22 H22 119.2 ?
C24 C23 C22 119.0(8) ?
C24 C23 H23 120.5 ?
C22 C23 H23 120.5 ?

loop_
_geom_bond_atom_site_label_1
_geom_bond_atom_site_label_2
_geom_bond_site_symmetry_2
_geom_bond_distance
_geom_bond_publ_flag
N3 C2 . 1.332(6) yes
N3 C4 . 1.402(5) yes
N3 C8 . 1.473(6) ?
C4 C5 . 1.372(6) yes
C4 C41 . 1.462(6) ?
C51 C52 . 1.365(7) ?
C51 C56 . 1.383(7) ?
C51 C5 . 1.474(6) ?
N1 C2 . 1.310(6) yes
N1 C5 . 1.389(6) yes
N1 C6 . 1.479(7) ?
C2 H2 . 0.930 ?
C6 C7 . 1.369(10) ?
C6 H6 . 0.930 ?
C7 H7A . 0.930 ?
C7 H7B . 0.930 ?
C41 C46 . 1.368(6) ?
C41 C42 . 1.411(6) ?
C8 C21 . 1.498(7) ?
C8 H8A . 0.970 ?
C8 H8B . 0.970 ?
C56 C55 . 1.384(8) ?
C56 H56 . 0.930 ?
C52 C53 . 1.378(8) ?
C52 H52 . 0.930 ?
C54 C55 . 1.345(9) ?
C54 C53 . 1.391(10) ?
C54 H54 . 0.930 ?
C55 H55 . 0.930 ?
C53 H53 . 0.930 ?
C46 C45 . 1.387(7) ?
C46 H46 . 0.930 ?
C45 C44 . 1.362(9) ?
C45 H45 . 0.930 ?
C43 C42 . 1.367(7) ?
C43 C44 . 1.383(9) ?
C43 H43 . 0.930 ?
C42 H42 . 0.930 ?
C44 H44 . 0.930 ?
C21 C26 . 1.360(8) ?
C21 C22 . 1.360(8) ?
C24 C25 . 1.365(15) ?
C24 C23 . 1.375(13) ?
C24 H24 . 0.930 ?
C26 C25 . 1.365(11) ?
C26 H26 . 0.930 ?
C25 H25 . 0.930 ?
C22 C23 . 1.377(10) ?
C22 H22 . 0.930 ?
C23 H23 . 0.930 ?

loop_
_geom_torsion_atom_site_label_1
_geom_torsion_atom_site_label_2
_geom_torsion_atom_site_label_3
_geom_torsion_atom_site_label_4
_geom_torsion
C2 N3 C4 C5 0.3(5)
C8 N3 C4 C5 173.2(4)
C2 N3 C4 C41 -177.1(4)
C8 N3 C4 C41 -4.2(7)
C5 N1 C2 N3 0.3(5)
C6 N1 C2 N3 177.9(5)
C4 N3 C2 N1 -0.4(6)
C8 N3 C2 N1 -173.6(4)
C2 N1 C6 C7 75.4(9)
C5 N1 C6 C7 -107.4(8)
N3 C4 C5 N1 -0.2(5)
C41 C4 C5 N1 177.1(4)
N3 C4 C5 C51 180.0(4)
C41 C4 C5 C51 -2.8(7)
C2 N1 C5 C4 -0.1(5)
C6 N1 C5 C4 -177.6(5)
C2 N1 C5 C51 179.8(4)
C6 N1 C5 C51 2.3(8)
C52 C51 C5 C4 -76.1(6)
C56 C51 C5 C4 101.9(6)
C52 C51 C5 N1 104.0(5)
C56 C51 C5 N1 -78.0(6)
C5 C4 C41 C46 -45.2(7)
N3 C4 C41 C46 131.6(5)
C5 C4 C41 C42 134.3(5)
N3 C4 C41 C42 -48.9(6)
C2 N3 C8 C21 103.9(5)
C4 N3 C8 C21 -68.0(6)
C52 C51 C56 C55 2.0(8)
C5 C51 C56 C55 -176.1(5)
C56 C51 C52 C53 -2.3(8)
C5 C51 C52 C53 175.7(5)
C53 C54 C55 C56 -1.8(10)
C51 C56 C55 C54 0.0(9)
C51 C52 C53 C54 0.6(9)
C55 C54 C53 C52 1.5(9)
C42 C41 C46 C45 -0.3(7)
C4 C41 C46 C45 179.3(5)
C41 C46 C45 C44 2.0(9)
C44 C43 C42 C41 1.5(8)
C46 C41 C42 C43 -1.4(7)
C4 C41 C42 C43 179.0(5)
C46 C45 C44 C43 -1.9(10)
C42 C43 C44 C45 0.2(10)
N3 C8 C21 C26 132.9(5)
N3 C8 C21 C22 -50.4(7)
C22 C21 C26 C25 -1.5(10)
C8 C21 C26 C25 175.4(6)
C21 C26 C25 C24 -0.5(13)
C23 C24 C25 C26 2.8(14)
C26 C21 C22 C23 1.2(10)
C8 C21 C22 C23 -175.6(6)
C25 C24 C23 C22 -3.0(13)
C21 C22 C23 C24 1.1(11)

loop_
_cod_related_entry_id
_cod_related_entry_database
_cod_related_entry_code
1 ChemSpider 21132275
